data_4101702
loop_
_publ_author_name
'Kaufhold, Oliver'
'Stasch, Andreas'
'Pape, Tania'
'Hepp, Alexander'
'Edwards, Peter G.'
'Newman, Paul D.'
'Hahn, F. Ekkehardt'

_publ_section_title
;
 Metal template controlled formation of [11]ane-P2C(NHC) macrocycles.
;
_journal_issue 1
_journal_name_full 'Journal of the American Chemical Society'
_journal_page_first 306
_journal_page_last 317
_journal_paper_doi 10.1021/ja807333f
_journal_volume 131
_journal_year 2009
_chemical_formula_sum 'C36 H26.5 Cl3 F2 N2 O2.25 P2 Re'
_chemical_formula_weight 915.58
_chemical_name_systematic
; 
 ? 
;
_space_group_IT_number 2
_symmetry_cell_setting triclinic
_symmetry_space_group_name_Hall '-P 1'
_symmetry_space_group_name_H-M 'P -1'
_atom_sites_solution_hydrogens geom
_atom_sites_solution_primary direct
_atom_sites_solution_secondary difmap
_audit_creation_method SHELXL-97
_cell_angle_alpha 96.301(3)
_cell_angle_beta 101.241(2)
_cell_angle_gamma 114.690(2)
_cell_formula_units_Z 2
_cell_length_a 9.9913(12)
_cell_length_b 10.8606(14)
_cell_length_c 18.072(2)
_cell_measurement_reflns_used 900
_cell_measurement_temperature 153(2)
_cell_measurement_theta_max 22.5
_cell_measurement_theta_min 1
_cell_volume 1706.9(4)
_computing_cell_refinement 'SAINT (Bruker AXS, 2000)'
_computing_data_collection 'SMART (Bruker AXS, 2000)'
_computing_data_reduction 'SAINT,SADABS (Bruker AXS, 2000)'
_computing_molecular_graphics
;
ORTEP3,L.J. Farrugia, J. Appl. Cryst. (1997) 30, 565
;
_computing_structure_refinement 'SHELXL-97 (Sheldrick, 1997)'
_computing_structure_solution 'SHELXS-97 (Sheldrick, 1990)'
_diffrn_ambient_temperature 153(2)
_diffrn_detector_area_resol_mean 80
_diffrn_measured_fraction_theta_full 0.979
_diffrn_measured_fraction_theta_max 0.979
_diffrn_measurement_device_type 'CCD area detector'
_diffrn_measurement_method 'Omega and Phi scans'
_diffrn_radiation_monochromator graphite
_diffrn_radiation_source 'rotating anode'
_diffrn_radiation_type MoK\a
_diffrn_radiation_wavelength 0.71073
_diffrn_reflns_av_R_equivalents 0.0417
_diffrn_reflns_av_sigmaI/netI 0.0691
_diffrn_reflns_limit_h_max 14
_diffrn_reflns_limit_h_min -14
_diffrn_reflns_limit_k_max 15
_diffrn_reflns_limit_k_min -15
_diffrn_reflns_limit_l_max 25
_diffrn_reflns_limit_l_min -25
_diffrn_reflns_number 19743
_diffrn_reflns_theta_full 30.04
_diffrn_reflns_theta_max 30.04
_diffrn_reflns_theta_min 1.18
_exptl_absorpt_coefficient_mu 3.937
_exptl_absorpt_correction_T_max 0.8910
_exptl_absorpt_correction_T_min 0.7183
_exptl_absorpt_correction_type multi-scan
_exptl_absorpt_process_details
; 
 Corrections were done with the SADABS program, utilizing the none merged
 raw data obtained from the integration process. Integration and final cell
 refinement were done with SAINT.

 SADABS reports ratio of Tmin/Tmax =  0.747578  

;
_exptl_crystal_colour orange
_exptl_crystal_density_diffrn 1.781
_exptl_crystal_density_method 'not measured'
_exptl_crystal_description 'transparent prism'
_exptl_crystal_F_000 897
_exptl_crystal_size_max 0.09
_exptl_crystal_size_mid 0.05
_exptl_crystal_size_min 0.03
_refine_diff_density_max 2.263
_refine_diff_density_min -1.578
_refine_diff_density_rms 0.159
_refine_ls_extinction_method none
_refine_ls_goodness_of_fit_ref 1.015
_refine_ls_hydrogen_treatment noref
_refine_ls_matrix_type full
_refine_ls_number_parameters 452
_refine_ls_number_reflns 9780
_refine_ls_number_restraints 0
_refine_ls_restrained_S_all 1.015
_refine_ls_R_factor_all 0.0518
_refine_ls_R_factor_gt 0.0415
_refine_ls_shift/su_max 0.002
_refine_ls_shift/su_mean 0.000
_refine_ls_structure_factor_coef Fsqd
_refine_ls_weighting_details 'calc w=1/[\s^2^(Fo^2^)+(0.0388P)^2^+0.0000P] where P=(Fo^2^+2Fc^2^)/3'
_refine_ls_weighting_scheme calc
_refine_ls_wR_factor_gt 0.0858
_refine_ls_wR_factor_ref 0.0895
_reflns_number_gt 8471
_reflns_number_total 9780
_reflns_threshold_expression >2sigma(I)
_cod_data_source_file ja807333f_si_005.cif
_cod_data_source_block sad
_cod_original_sg_symbol_H-M P-1
_cod_original_formula_sum 'C36 H26.50 Cl3 F2 N2 O2.25 P2 Re'
_cod_database_code 4101702

loop_
_symmetry_equiv_pos_as_xyz
'x, y, z'
'-x, -y, -z'

loop_
_atom_site_label
_atom_site_type_symbol
_atom_site_fract_x
_atom_site_fract_y
_atom_site_fract_z
_atom_site_U_iso_or_equiv
_atom_site_adp_type
_atom_site_occupancy
_atom_site_symmetry_multiplicity
_atom_site_calc_flag
_atom_site_refinement_flags
_atom_site_disorder_assembly
_atom_site_disorder_group
Re1 Re 0.543008(17) 0.654069(16) 0.723671(9) 0.01590(5) Uani 1 1 d . . .
Cl1 Cl 0.62875(13) 0.85773(12) 0.65899(7) 0.0317(2) Uani 1 1 d . . .
F1 F 0.4919(3) 0.9509(3) 0.80842(17) 0.0396(7) Uani 1 1 d . . .
F2 F 0.7404(3) 0.4923(3) 0.84843(18) 0.0426(7) Uani 1 1 d . . .
N1 N 0.3017(4) 0.5637(4) 0.56201(19) 0.0201(7) Uani 1 1 d . . .
N2 N 0.3875(4) 0.4107(4) 0.5754(2) 0.0216(7) Uani 1 1 d . . .
O3 O 0.001(2) 0.934(2) 0.7702(11) 0.067(5) Uani 0.25 1 d P . .
O16 O 0.8175(5) 0.6178(4) 0.7032(2) 0.0475(10) Uani 1 1 d . . .
O17 O 0.6987(5) 0.8074(4) 0.8929(2) 0.0454(10) Uani 1 1 d . . .
P1 P 0.30833(12) 0.65382(11) 0.73105(6) 0.0198(2) Uani 1 1 d . . .
P2 P 0.43416(12) 0.44083(11) 0.75331(6) 0.0186(2) Uani 1 1 d . . .
C1 C 0.3987(4) 0.5332(4) 0.6108(2) 0.0202(8) Uani 1 1 d . . .
C2 C 0.2347(5) 0.4686(5) 0.4850(2) 0.0280(10) Uani 1 1 d . . .
H2A H 0.2796 0.5151 0.4455 0.034 Uiso 1 1 calc R . .
H2B H 0.1224 0.4335 0.4686 0.034 Uiso 1 1 calc R . .
C3 C 0.2769(6) 0.3534(5) 0.4982(3) 0.0328(11) Uani 1 1 d . . .
H3A H 0.1862 0.2677 0.4980 0.039 Uiso 1 1 calc R . .
H3B H 0.3244 0.3329 0.4584 0.039 Uiso 1 1 calc R . .
C4 C 0.2523(5) 0.6679(4) 0.5763(2) 0.0225(8) Uani 1 1 d . . .
C5 C 0.2331(5) 0.7102(4) 0.6483(2) 0.0212(8) Uani 1 1 d . . .
C6 C 0.1723(5) 0.8030(5) 0.6562(3) 0.0264(9) Uani 1 1 d . . .
H6 H 0.1598 0.8315 0.7049 0.032 Uiso 1 1 calc R . .
C7 C 0.1292(5) 0.8550(5) 0.5932(3) 0.0291(10) Uani 1 1 d . . .
H7 H 0.0867 0.9180 0.5989 0.035 Uiso 1 1 calc R . .
C8 C 0.1487(5) 0.8140(5) 0.5226(3) 0.0300(10) Uani 1 1 d . . .
H8 H 0.1216 0.8505 0.4798 0.036 Uiso 1 1 calc R . .
C9 C 0.2079(5) 0.7196(5) 0.5139(3) 0.0288(10) Uani 1 1 d . . .
H9 H 0.2182 0.6901 0.4648 0.035 Uiso 1 1 calc R . .
C10 C 0.4377(4) 0.3188(4) 0.6095(2) 0.0207(8) Uani 1 1 d . . .
C11 C 0.4537(5) 0.3136(4) 0.6884(2) 0.0208(8) Uani 1 1 d . . .
C12 C 0.4888(5) 0.2109(4) 0.7143(3) 0.0244(9) Uani 1 1 d . . .
H12 H 0.5002 0.2062 0.7672 0.029 Uiso 1 1 calc R . .
C13 C 0.5073(5) 0.1164(4) 0.6647(3) 0.0290(10) Uani 1 1 d . . .
H13 H 0.5293 0.0465 0.6832 0.035 Uiso 1 1 calc R . .
C14 C 0.4935(5) 0.1246(4) 0.5887(3) 0.0289(10) Uani 1 1 d . . .
H14 H 0.5077 0.0608 0.5547 0.035 Uiso 1 1 calc R . .
C15 C 0.4592(5) 0.2244(4) 0.5609(3) 0.0262(9) Uani 1 1 d . . .
H15 H 0.4502 0.2285 0.5080 0.031 Uiso 1 1 calc R . .
C16 C 0.7243(6) 0.6297(5) 0.7093(3) 0.0334(12) Uani 1 1 d . . .
C17 C 0.6492(5) 0.7557(4) 0.8308(3) 0.0266(9) Uani 1 1 d . . .
C18 C 0.2801(5) 0.7464(5) 0.8126(2) 0.0247(9) Uani 1 1 d . . .
C19 C 0.3793(6) 0.8862(5) 0.8425(3) 0.0297(10) Uani 1 1 d . . .
C20 C 0.3675(7) 0.9652(6) 0.9035(3) 0.0448(14) Uani 1 1 d . . .
H20 H 0.4381 1.0604 0.9222 0.054 Uiso 1 1 calc R . .
C21 C 0.2501(8) 0.9020(7) 0.9368(3) 0.0508(16) Uani 1 1 d . . .
H21 H 0.2391 0.9542 0.9789 0.061 Uiso 1 1 calc R . .
C22 C 0.1491(7) 0.7643(7) 0.9094(3) 0.0474(15) Uani 1 1 d . . .
H22 H 0.0677 0.7222 0.9323 0.057 Uiso 1 1 calc R . .
C23 C 0.1645(6) 0.6863(6) 0.8490(3) 0.0343(11) Uani 1 1 d . . .
H23 H 0.0956 0.5903 0.8319 0.041 Uiso 1 1 calc R . .
C24 C 0.1690(5) 0.4725(4) 0.7183(2) 0.0227(8) Uani 1 1 d . . .
C25 C 0.0113(5) 0.4262(5) 0.6951(3) 0.0309(10) Uani 1 1 d . . .
H25 H -0.0288 0.4908 0.6881 0.037 Uiso 1 1 calc R . .
C26 C -0.0874(5) 0.2856(5) 0.6823(3) 0.0347(12) Uani 1 1 d . . .
H26 H -0.1947 0.2547 0.6672 0.042 Uiso 1 1 calc R . .
C27 C -0.0308(6) 0.1906(5) 0.6914(3) 0.0352(11) Uani 1 1 d . . .
H27 H -0.0990 0.0946 0.6822 0.042 Uiso 1 1 calc R . .
C28 C 0.1257(5) 0.2351(4) 0.7140(3) 0.0272(9) Uani 1 1 d . . .
H28 H 0.1644 0.1692 0.7195 0.033 Uiso 1 1 calc R . .
C29 C 0.2266(5) 0.3759(4) 0.7286(2) 0.0206(8) Uani 1 1 d . . .
C30 C 0.4815(5) 0.4042(4) 0.8483(2) 0.0225(9) Uani 1 1 d . . .
C31 C 0.6315(5) 0.4374(5) 0.8853(3) 0.0292(10) Uani 1 1 d . . .
C32 C 0.6729(6) 0.4124(5) 0.9577(3) 0.0375(12) Uani 1 1 d . . .
H32 H 0.7766 0.4357 0.9813 0.045 Uiso 1 1 calc R . .
C33 C 0.5617(7) 0.3531(5) 0.9950(3) 0.0392(12) Uani 1 1 d . . .
H33 H 0.5885 0.3343 1.0444 0.047 Uiso 1 1 calc R . .
C34 C 0.4129(6) 0.3209(5) 0.9613(3) 0.0339(11) Uani 1 1 d . . .
H34 H 0.3371 0.2817 0.9879 0.041 Uiso 1 1 calc R . .
C35 C 0.3716(6) 0.3454(4) 0.8882(3) 0.0272(9) Uani 1 1 d . . .
H35 H 0.2677 0.3219 0.8652 0.033 Uiso 1 1 calc R . .
Cl2 Cl 0.0047(3) 1.0464(3) 0.8647(2) 0.0773(15) Uani 0.610(5) 1 d P . .
Cl3 Cl -0.0730(4) 1.2893(2) 0.88152(14) 0.1088(9) Uani 1 1 d . . .
Cl2A Cl 0.0234(5) 1.1258(6) 0.9467(4) 0.081(2) Uani 0.390(5) 1 d P . .
C99 C -0.1298(8) 1.1097(8) 0.8602(4) 0.068(2) Uani 1 1 d . . .
H99A H -0.1920 1.0683 0.8955 0.082 Uiso 1 1 calc R . .
H99B H -0.1989 1.0724 0.8072 0.082 Uiso 1 1 calc R . .

loop_
_atom_site_aniso_label
_atom_site_aniso_U_11
_atom_site_aniso_U_22
_atom_site_aniso_U_33
_atom_site_aniso_U_23
_atom_site_aniso_U_13
_atom_site_aniso_U_12
Re1 0.01447(8) 0.01576(8) 0.01656(8) 0.00258(5) 0.00372(5) 0.00635(6)
Cl1 0.0317(6) 0.0283(5) 0.0327(6) 0.0040(5) 0.0083(5) 0.0120(5)
F1 0.0470(18) 0.0282(15) 0.0416(18) 0.0053(13) 0.0146(15) 0.0143(13)
F2 0.0303(15) 0.056(2) 0.0470(19) 0.0234(16) 0.0115(14) 0.0217(14)
N1 0.0195(16) 0.0281(18) 0.0114(16) 0.0011(13) 0.0031(13) 0.0105(14)
N2 0.0205(17) 0.0212(17) 0.0190(18) 0.0012(14) 0.0045(14) 0.0066(14)
O3 0.054(11) 0.068(13) 0.066(13) -0.006(10) 0.010(10) 0.023(10)
O16 0.061(3) 0.053(3) 0.038(2) 0.0120(19) 0.021(2) 0.031(2)
O17 0.051(2) 0.039(2) 0.030(2) 0.0031(16) 0.0015(18) 0.0100(18)
P1 0.0202(5) 0.0230(5) 0.0184(5) 0.0046(4) 0.0055(4) 0.0114(4)
P2 0.0193(5) 0.0183(5) 0.0186(5) 0.0033(4) 0.0063(4) 0.0085(4)
C1 0.0170(19) 0.025(2) 0.022(2) 0.0096(17) 0.0089(16) 0.0101(16)
C2 0.030(2) 0.030(2) 0.015(2) -0.0007(17) -0.0013(17) 0.0101(19)
C3 0.031(2) 0.036(3) 0.023(2) -0.0059(19) -0.0028(19) 0.016(2)
C4 0.0168(19) 0.029(2) 0.023(2) 0.0083(17) 0.0065(16) 0.0103(17)
C5 0.0179(19) 0.025(2) 0.022(2) 0.0078(17) 0.0058(16) 0.0107(16)
C6 0.024(2) 0.032(2) 0.026(2) 0.0070(18) 0.0057(18) 0.0140(19)
C7 0.028(2) 0.031(2) 0.030(2) 0.0082(19) 0.0015(19) 0.018(2)
C8 0.025(2) 0.035(2) 0.031(2) 0.015(2) 0.0018(19) 0.015(2)
C9 0.024(2) 0.038(3) 0.021(2) 0.0094(19) 0.0038(18) 0.0115(19)
C10 0.0137(18) 0.0202(19) 0.023(2) 0.0026(16) 0.0064(16) 0.0027(15)
C11 0.021(2) 0.0183(18) 0.023(2) 0.0034(16) 0.0093(16) 0.0068(16)
C12 0.026(2) 0.022(2) 0.029(2) 0.0070(17) 0.0109(18) 0.0116(17)
C13 0.028(2) 0.021(2) 0.038(3) 0.0030(19) 0.011(2) 0.0111(18)
C14 0.030(2) 0.020(2) 0.035(3) -0.0013(18) 0.011(2) 0.0090(18)
C15 0.024(2) 0.026(2) 0.024(2) -0.0013(17) 0.0111(18) 0.0066(18)
C16 0.026(2) 0.024(2) 0.032(3) 0.011(2) -0.010(2) 0.0010(19)
C17 0.033(2) 0.019(2) 0.034(3) 0.0109(18) 0.017(2) 0.0128(18)
C18 0.033(2) 0.030(2) 0.018(2) 0.0070(17) 0.0068(18) 0.0209(19)
C19 0.035(3) 0.033(2) 0.027(2) 0.0055(19) 0.007(2) 0.022(2)
C20 0.063(4) 0.047(3) 0.032(3) -0.003(2) 0.004(3) 0.039(3)
C21 0.078(5) 0.066(4) 0.031(3) 0.007(3) 0.019(3) 0.052(4)
C22 0.058(4) 0.074(4) 0.034(3) 0.014(3) 0.024(3) 0.047(3)
C23 0.043(3) 0.045(3) 0.025(2) 0.009(2) 0.014(2) 0.027(2)
C24 0.022(2) 0.029(2) 0.016(2) 0.0060(16) 0.0060(16) 0.0088(17)
C25 0.024(2) 0.048(3) 0.024(2) 0.013(2) 0.0113(19) 0.016(2)
C26 0.015(2) 0.050(3) 0.026(2) 0.012(2) 0.0044(18) 0.002(2)
C27 0.029(2) 0.033(3) 0.029(3) 0.007(2) 0.006(2) 0.001(2)
C28 0.030(2) 0.021(2) 0.025(2) 0.0059(17) 0.0106(19) 0.0057(18)
C29 0.0178(19) 0.0222(19) 0.019(2) 0.0040(16) 0.0071(16) 0.0056(16)
C30 0.036(2) 0.0187(19) 0.018(2) 0.0036(16) 0.0085(18) 0.0169(18)
C31 0.031(2) 0.027(2) 0.030(2) 0.0052(19) 0.006(2) 0.0140(19)
C32 0.043(3) 0.044(3) 0.028(3) 0.009(2) -0.003(2) 0.026(2)
C33 0.062(4) 0.035(3) 0.025(3) 0.009(2) 0.005(2) 0.028(3)
C34 0.052(3) 0.030(2) 0.023(2) 0.0064(19) 0.010(2) 0.021(2)
C35 0.035(2) 0.026(2) 0.021(2) 0.0020(17) 0.0057(19) 0.0150(19)
Cl2 0.0417(15) 0.076(2) 0.118(3) 0.061(2) 0.0212(17) 0.0200(14)
Cl3 0.176(3) 0.0717(14) 0.0759(15) 0.0174(11) 0.0707(17) 0.0369(16)
Cl2A 0.049(3) 0.083(4) 0.125(6) 0.034(4) 0.028(3) 0.037(3)
C99 0.068(5) 0.081(5) 0.071(5) 0.040(4) 0.027(4) 0.039(4)

loop_
_atom_type_symbol
_atom_type_description
_atom_type_scat_dispersion_real
_atom_type_scat_dispersion_imag
_atom_type_scat_source
C C 0.0033 0.0016 'International Tables Vol C Tables 4.2.6.8 and 6.1.1.4'
H H 0.0000 0.0000 'International Tables Vol C Tables 4.2.6.8 and 6.1.1.4'
N N 0.0061 0.0033 'International Tables Vol C Tables 4.2.6.8 and 6.1.1.4'
O O 0.0106 0.0060 'International Tables Vol C Tables 4.2.6.8 and 6.1.1.4'
F F 0.0171 0.0103 'International Tables Vol C Tables 4.2.6.8 and 6.1.1.4'
P P 0.1023 0.0942 'International Tables Vol C Tables 4.2.6.8 and 6.1.1.4'
Cl Cl 0.1484 0.1585 'International Tables Vol C Tables 4.2.6.8 and 6.1.1.4'
Re Re -1.0185 7.2310 'International Tables Vol C Tables 4.2.6.8 and 6.1.1.4'

loop_
_geom_angle_atom_site_label_1
_geom_angle_atom_site_label_2
_geom_angle_atom_site_label_3
_geom_angle
_geom_angle_site_symmetry_1
_geom_angle_site_symmetry_3
_geom_angle_publ_flag
C17 Re1 C16 91.92(19) . . ?
C17 Re1 C1 172.36(16) . . ?
C16 Re1 C1 94.68(18) . . ?
C17 Re1 P2 95.34(12) . . ?
C16 Re1 P2 91.99(13) . . ?
C1 Re1 P2 80.63(11) . . ?
C17 Re1 P1 93.81(14) . . ?
C16 Re1 P1 172.68(14) . . ?
C1 Re1 P1 79.31(11) . . ?
P2 Re1 P1 82.96(4) . . ?
C17 Re1 Cl1 98.13(12) . . ?
C16 Re1 Cl1 88.00(13) . . ?
C1 Re1 Cl1 85.94(11) . . ?
P2 Re1 Cl1 166.53(4) . . ?
P1 Re1 Cl1 95.68(4) . . ?
C1 N1 C4 129.0(4) . . ?
C1 N1 C2 112.9(4) . . ?
C4 N1 C2 117.9(3) . . ?
C1 N2 C10 128.0(4) . . ?
C1 N2 C3 113.0(4) . . ?
C10 N2 C3 117.0(3) . . ?
C5 P1 C18 103.73(19) . . ?
C5 P1 C24 104.28(19) . . ?
C18 P1 C24 104.6(2) . . ?
C5 P1 Re1 110.08(14) . . ?
C18 P1 Re1 125.33(15) . . ?
C24 P1 Re1 106.96(14) . . ?
C11 P2 C30 104.31(19) . . ?
C11 P2 C29 101.52(19) . . ?
C30 P2 C29 104.3(2) . . ?
C11 P2 Re1 110.25(14) . . ?
C30 P2 Re1 124.79(14) . . ?
C29 P2 Re1 109.15(14) . . ?
N1 C1 N2 107.0(4) . . ?
N1 C1 Re1 126.7(3) . . ?
N2 C1 Re1 126.3(3) . . ?
N1 C2 C3 102.7(3) . . ?
N2 C3 C2 102.9(3) . . ?
C9 C4 C5 118.9(4) . . ?
C9 C4 N1 117.8(4) . . ?
C5 C4 N1 123.0(4) . . ?
C6 C5 C4 119.8(4) . . ?
C6 C5 P1 121.8(3) . . ?
C4 C5 P1 118.0(3) . . ?
C5 C6 C7 120.7(4) . . ?
C8 C7 C6 119.5(4) . . ?
C7 C8 C9 120.1(4) . . ?
C4 C9 C8 120.9(4) . . ?
C15 C10 C11 119.4(4) . . ?
C15 C10 N2 117.7(4) . . ?
C11 C10 N2 122.7(4) . . ?
C12 C11 C10 118.2(4) . . ?
C12 C11 P2 121.9(3) . . ?
C10 C11 P2 119.9(3) . . ?
C13 C12 C11 121.6(4) . . ?
C14 C13 C12 119.3(4) . . ?
C13 C14 C15 120.9(4) . . ?
C14 C15 C10 120.6(4) . . ?
O16 C16 Re1 178.9(5) . . ?
O17 C17 Re1 174.4(4) . . ?
C19 C18 C23 116.1(4) . . ?
C19 C18 P1 119.4(4) . . ?
C23 C18 P1 124.6(4) . . ?
F1 C19 C20 117.4(5) . . ?
F1 C19 C18 118.7(4) . . ?
C20 C19 C18 123.9(5) . . ?
C19 C20 C21 118.0(6) . . ?
C22 C21 C20 120.4(5) . . ?
C21 C22 C23 120.6(6) . . ?
C22 C23 C18 121.0(5) . . ?
C25 C24 C29 119.4(4) . . ?
C25 C24 P1 123.3(4) . . ?
C29 C24 P1 117.2(3) . . ?
C26 C25 C24 120.0(5) . . ?
C27 C26 C25 120.6(4) . . ?
C26 C27 C28 120.0(4) . . ?
C27 C28 C29 120.4(4) . . ?
C28 C29 C24 119.6(4) . . ?
C28 C29 P2 122.6(3) . . ?
C24 C29 P2 117.6(3) . . ?
C31 C30 C35 116.9(4) . . ?
C31 C30 P2 120.6(3) . . ?
C35 C30 P2 122.5(3) . . ?
F2 C31 C32 118.6(4) . . ?
F2 C31 C30 118.7(4) . . ?
C32 C31 C30 122.6(5) . . ?
C33 C32 C31 119.0(5) . . ?
C34 C33 C32 120.3(5) . . ?
C33 C34 C35 120.4(5) . . ?
C34 C35 C30 120.7(5) . . ?
Cl2 C99 Cl3 121.0(5) . . ?

loop_
_geom_bond_atom_site_label_1
_geom_bond_atom_site_label_2
_geom_bond_distance
_geom_bond_site_symmetry_2
_geom_bond_publ_flag
Re1 C17 1.961(5) . ?
Re1 C16 1.997(6) . ?
Re1 C1 2.156(4) . ?
Re1 P2 2.2866(11) . ?
Re1 P1 2.3732(11) . ?
Re1 Cl1 2.5234(12) . ?
F1 C19 1.358(6) . ?
F2 C31 1.347(5) . ?
N1 C1 1.352(5) . ?
N1 C4 1.429(5) . ?
N1 C2 1.482(5) . ?
N2 C1 1.361(5) . ?
N2 C10 1.436(5) . ?
N2 C3 1.479(5) . ?
O16 C16 1.017(6) . ?
O17 C17 1.109(6) . ?
P1 C5 1.823(4) . ?
P1 C18 1.827(4) . ?
P1 C24 1.831(4) . ?
P2 C11 1.812(4) . ?
P2 C30 1.822(4) . ?
P2 C29 1.829(4) . ?
C2 C3 1.506(6) . ?
C4 C9 1.390(6) . ?
C4 C5 1.408(6) . ?
C5 C6 1.385(6) . ?
C6 C7 1.398(6) . ?
C7 C8 1.383(7) . ?
C8 C9 1.391(7) . ?
C10 C15 1.389(6) . ?
C10 C11 1.413(6) . ?
C11 C12 1.401(6) . ?
C12 C13 1.382(6) . ?
C13 C14 1.371(7) . ?
C14 C15 1.381(6) . ?
C18 C19 1.391(6) . ?
C18 C23 1.397(7) . ?
C19 C20 1.375(7) . ?
C20 C21 1.379(8) . ?
C21 C22 1.372(9) . ?
C22 C23 1.380(7) . ?
C24 C25 1.395(6) . ?
C24 C29 1.404(6) . ?
C25 C26 1.391(7) . ?
C26 C27 1.378(7) . ?
C27 C28 1.387(7) . ?
C28 C29 1.395(6) . ?
C30 C31 1.389(6) . ?
C30 C35 1.398(6) . ?
C31 C32 1.385(7) . ?
C32 C33 1.376(8) . ?
C33 C34 1.368(7) . ?
C34 C35 1.394(6) . ?
Cl2 C99 1.739(8) . ?
Cl3 C99 1.761(8) . ?
